data_7711724
loop_
_publ_author_name
'Villalba, Francisco'
'Alb\'eniz, Ana C.'

_publ_section_title
;
 Palladium hydrazonato complexes and their role in the Pd-catalyzed
 cross-coupling reactions of hydrazones as carbene precursors
;
_journal_name_full 'Dalton Transactions'
_journal_paper_doi 10.1039/D2DT03251A
_journal_year 2022
_chemical_formula_moiety 'C55 H41 F5 Fe N2 O2 P2 Pd S'
_chemical_formula_sum 'C55 H41 F5 Fe N2 O2 P2 Pd S'
_chemical_formula_weight 1113.15
_space_group_crystal_system orthorhombic
_space_group_IT_number 29
_space_group_name_Hall 'P 2c -2ac'
_space_group_name_H-M_alt 'P c a 21'
_atom_sites_solution_hydrogens geom
_atom_sites_solution_primary dual
_audit_creation_date 2022-05-16
_audit_creation_method
;
Olex2 1.5
(compiled 2022.04.07 svn.rca3783a0 for OlexSys, GUI svn.r6498)
;
_audit_update_record
;
2022-07-07 deposited with the CCDC.	2022-11-04 downloaded from the CCDC.
;
_cell_angle_alpha 90
_cell_angle_beta 90
_cell_angle_gamma 90
_cell_formula_units_Z 4
_cell_length_a 23.4624(8)
_cell_length_b 10.2943(3)
_cell_length_c 20.1369(6)
_cell_measurement_reflns_used 10146
_cell_measurement_temperature 298
_cell_measurement_theta_max 26.3170
_cell_measurement_theta_min 3.2680
_cell_volume 4863.6(3)
_computing_cell_refinement 'CrysAlisPro 1.171.38.46 (Rigaku OD, 2015)'
_computing_data_collection 'CrysAlisPro 1.171.38.46 (Rigaku OD, 2015)'
_computing_data_reduction 'CrysAlisPro 1.171.38.46 (Rigaku OD, 2015)'
_computing_molecular_graphics 'Olex2 1.5 (Dolomanov et al., 2009)'
_computing_publication_material 'Olex2 1.5 (Dolomanov et al., 2009)'
_computing_structure_refinement 'SHELXL 2018/3 (Sheldrick, 2015)'
_computing_structure_solution 'SHELXT  (Sheldrick, 2015)'
_diffrn_ambient_temperature 298
_diffrn_detector 'CCD plate'
_diffrn_detector_area_resol_mean 10.4757
_diffrn_detector_type Atlas
_diffrn_measured_fraction_theta_full 0.999
_diffrn_measured_fraction_theta_max 0.912
_diffrn_measurement_details
;
List of Runs (angles in degrees, time in seconds):

  # Type    Start    End  Width  t~exp~   \w     \q     \k     \f   Frames
#--------------------------------------------------------------------------
  1  \w    -77.00  12.00   1.00   37.45    --  -10.48 -57.00   0.00   89
  2  \w    -39.00  63.00   1.00   37.45    --  -10.48  57.00 150.00  102
  3  \w    -14.00  79.00   1.00   37.45    --   12.36  77.00 -90.00   93
;
_diffrn_measurement_device 'four-circle diffractometer'
_diffrn_measurement_device_type 'SuperNova, Dual, Cu at zero, Atlas'
_diffrn_measurement_method '\w scans'
_diffrn_orient_matrix_type 'CrysAlisPro convention (1999,Acta A55,543-557)'
_diffrn_orient_matrix_UB_11 -0.0253433000
_diffrn_orient_matrix_UB_12 0.0296496000
_diffrn_orient_matrix_UB_13 -0.0117856000
_diffrn_orient_matrix_UB_21 0.0155336000
_diffrn_orient_matrix_UB_22 0.0570742000
_diffrn_orient_matrix_UB_23 -0.0078586000
_diffrn_orient_matrix_UB_31 0.0054903000
_diffrn_orient_matrix_UB_32 -0.0247239000
_diffrn_orient_matrix_UB_33 -0.0322526000
_diffrn_radiation_monochromator mirror
_diffrn_radiation_probe x-ray
_diffrn_radiation_type 'Mo K\a'
_diffrn_radiation_wavelength 0.71073
_diffrn_reflns_av_R_equivalents 0.0428
_diffrn_reflns_av_unetI/netI 0.0487
_diffrn_reflns_Laue_measured_fraction_full 0.999
_diffrn_reflns_Laue_measured_fraction_max 0.912
_diffrn_reflns_limit_h_max 29
_diffrn_reflns_limit_h_min -25
_diffrn_reflns_limit_k_max 14
_diffrn_reflns_limit_k_min -12
_diffrn_reflns_limit_l_max 27
_diffrn_reflns_limit_l_min -23
_diffrn_reflns_number 36962
_diffrn_reflns_point_group_measured_fraction_full 0.918
_diffrn_reflns_point_group_measured_fraction_max 0.784
_diffrn_reflns_theta_full 25.242
_diffrn_reflns_theta_max 29.758
_diffrn_reflns_theta_min 2.632
_diffrn_source 'micro-focus sealed X-ray tube'
_diffrn_source_type 'SuperNova (Mo) X-ray Source'
_exptl_absorpt_coefficient_mu 0.841
_exptl_absorpt_correction_T_max 1.000
_exptl_absorpt_correction_T_min 0.553
_exptl_absorpt_correction_type gaussian
_exptl_absorpt_process_details
;
CrysAlisPro 1.171.38.46 (Rigaku Oxford Diffraction, 2015)
Numerical absorption correction based on gaussian integration over
			a multifaceted crystal model
Empirical absorption correction using spherical harmonics,
 implemented in SCALE3 ABSPACK scaling algorithm.
;
_exptl_crystal_colour orange
_exptl_crystal_colour_primary orange
_exptl_crystal_density_diffrn 1.520
_exptl_crystal_description prism
_exptl_crystal_F_000 2256
_exptl_crystal_size_max 0.295
_exptl_crystal_size_mid 0.197
_exptl_crystal_size_min 0.104
_refine_diff_density_max 0.420
_refine_diff_density_min -0.625
_refine_diff_density_rms 0.070
_refine_ls_abs_structure_details
;
 Flack x determined using 3020 quotients [(I+)-(I-)]/[(I+)+(I-)]
 (Parsons, Flack and Wagner, Acta Cryst. B69 (2013) 249-259).
;
_refine_ls_abs_structure_Flack -0.023(9)
_refine_ls_extinction_method none
_refine_ls_goodness_of_fit_ref 1.055
_refine_ls_hydrogen_treatment constr
_refine_ls_matrix_type full
_refine_ls_number_parameters 622
_refine_ls_number_reflns 10888
_refine_ls_number_restraints 1
_refine_ls_restrained_S_all 1.055
_refine_ls_R_factor_all 0.0575
_refine_ls_R_factor_gt 0.0355
_refine_ls_shift/su_max 0.001
_refine_ls_shift/su_mean 0.000
_refine_ls_structure_factor_coef Fsqd
_refine_ls_weighting_details 'w=1/[\s^2^(Fo^2^)+(0.0187P)^2^+0.8903P] where P=(Fo^2^+2Fc^2^)/3'
_refine_ls_weighting_scheme calc
_refine_ls_wR_factor_gt 0.0560
_refine_ls_wR_factor_ref 0.0651
_reflns_Friedel_coverage 0.674
_reflns_Friedel_fraction_full 0.832
_reflns_Friedel_fraction_max 0.649
_reflns_number_gt 8688
_reflns_number_total 10888
_reflns_threshold_expression 'I > 2\s(I)'
_cod_data_source_file d2dt03251a2.cif
_cod_data_source_block fv757c
_cod_original_cell_volume 4863.7(3)
_cod_database_code 7711724
_shelx_shelxl_version_number 2018/3
_chemical_oxdiff_formula 'C55 H41 N2 O2 F5 P2 S Fe Pd'
_chemical_oxdiff_usercomment 'orange block'
_shelx_space_group_comment
;
The symmetry employed for this shelxl refinement is uniquely defined
by the following loop, which should always be used as a source of
symmetry information in preference to the above space-group names.
They are only intended as comments.
;
_olex2_refinement_description
;
1. Fixed Uiso
 At 1.2 times of:
  All C(H) groups
2.a Aromatic/amide H refined with riding coordinates:
 C00F(H00F), C00I(H00I), C00K(H00K), C00L(H00L), C00N(H00N), C00O(H00O),
 C00S(H00S), C00U(H00U), C00V(H00V), C00W(H00W), C00X(H00X), C00Y(H00Y),
 C00Z(H00Z), C010(H010), C011(H011), C014(H014), C015(H015), C017(H017),
 C019(H019), C01A(H01A), C01B(H01B), C01C(H01C), C01E(H01E), C01F(H01F),
 C01G(H01G), C01I(H01I), C01J(H01J), C01K(H01K), C01L(H01L), C01M(H01M),
 C01N(H01N), C01O(H01O), C01P(H01P), C01Q(H01Q), C01R(H01R), C01S(H01S),
 C01T(H01T), C01U(H01U), C01V(H01V), C01W(H01W), C01X(H01X)
;
_olex2_submission_special_instructions 'No special instructions were received'
_oxdiff_exptl_absorpt_empirical_details
;
Empirical correction (ABSPACK) includes:
- Absorption correction using spherical harmonics
- Frame scaling
;
_oxdiff_exptl_absorpt_empirical_full_max 1.313
_oxdiff_exptl_absorpt_empirical_full_min 0.794

loop_
_space_group_symop_operation_xyz
'x, y, z'
'-x, -y, z+1/2'
'x+1/2, -y, z'
'-x+1/2, y, z+1/2'

loop_
_atom_site_label
_atom_site_type_symbol
_atom_site_fract_x
_atom_site_fract_y
_atom_site_fract_z
_atom_site_U_iso_or_equiv
_atom_site_adp_type
_atom_site_occupancy
_atom_site_site_symmetry_order
_atom_site_calc_flag
_atom_site_refinement_flags_posn
_atom_site_refinement_flags_adp
_atom_site_refinement_flags_occupancy
_atom_site_disorder_assembly
_atom_site_disorder_group
Pd01 Pd 0.55792(2) 0.26388(2) 0.52854(2) 0.03172(8) Uani 1 1 d . . . . .
Fe02 Fe 0.52222(3) -0.02724(6) 0.37954(4) 0.04760(18) Uani 1 1 d . . . . .
S003 S 0.63163(5) 0.34712(10) 0.65914(6) 0.0379(3) Uani 1 1 d . . . . .
P004 P 0.47431(5) 0.22335(10) 0.47254(6) 0.0356(3) Uani 1 1 d . . . . .
P005 P 0.61742(5) 0.09758(11) 0.48592(6) 0.0390(3) Uani 1 1 d . . . . .
F006 F 0.54341(13) 0.5783(2) 0.51503(16) 0.0612(8) Uani 1 1 d . . . . .
F007 F 0.47458(12) 0.2376(2) 0.65043(14) 0.0526(7) Uani 1 1 d . . . . .
O008 O 0.62366(15) 0.4790(3) 0.67948(15) 0.0491(8) Uani 1 1 d . . . . .
O009 O 0.59304(13) 0.2510(3) 0.68455(15) 0.0439(8) Uani 1 1 d . . . . .
F00A F 0.41853(15) 0.4110(4) 0.72430(16) 0.0767(10) Uani 1 1 d . . . . .
N00B N 0.63102(15) 0.3319(3) 0.57867(17) 0.0349(8) Uani 1 1 d . . . . .
N00C N 0.66739(17) 0.4241(3) 0.55268(19) 0.0382(9) Uani 1 1 d . . . . .
F00D F 0.48574(17) 0.7487(2) 0.5890(2) 0.0913(12) Uani 1 1 d . . . . .
C00E C 0.5120(2) 0.4001(4) 0.5798(2) 0.0370(10) Uani 1 1 d . . . . .
C00F C 0.7003(2) 0.5465(4) 0.4621(2) 0.0432(11) Uani 1 1 d . . . . .
H00F H 0.727222 0.585145 0.489652 0.052 Uiso 1 1 calc R U . . .
F00G F 0.42858(16) 0.6683(3) 0.6983(2) 0.1042(14) Uani 1 1 d . . . . .
C00H C 0.6929(2) 0.1388(4) 0.4763(3) 0.0456(12) Uani 1 1 d . . . . .
C00I C 0.6637(2) 0.4506(4) 0.4907(2) 0.0402(11) Uani 1 1 d . . . . .
H00I H 0.637196 0.407538 0.464293 0.048 Uiso 1 1 calc R U . . .
C00J C 0.4673(2) 0.3420(4) 0.4066(2) 0.0414(12) Uani 1 1 d . . . . .
C00K C 0.6988(2) 0.5848(4) 0.3986(3) 0.0518(13) Uani 1 1 d . . . . .
H00K H 0.673435 0.541974 0.370708 0.062 Uiso 1 1 calc R U . . .
C00L C 0.7295(2) 0.1352(4) 0.5289(4) 0.0584(12) Uani 1 1 d . . . . .
H00L H 0.716772 0.103595 0.569505 0.070 Uiso 1 1 calc R U . . .
C00M C 0.40763(19) 0.2451(4) 0.5198(3) 0.0452(12) Uani 1 1 d . . . . .
C00N C 0.7127(2) 0.1777(5) 0.7022(3) 0.0583(15) Uani 1 1 d . . . . .
H00N H 0.684358 0.114604 0.700199 0.070 Uiso 1 1 calc R U . . .
C00O C 0.3837(2) 0.3679(4) 0.5258(3) 0.0518(11) Uani 1 1 d . . . . .
H00O H 0.399999 0.438051 0.503767 0.062 Uiso 1 1 calc R U . . .
C00P C 0.5135(2) 0.5318(4) 0.5668(2) 0.0435(11) Uani 1 1 d . . . . .
C00Q C 0.7008(2) 0.3030(4) 0.6850(2) 0.0430(11) Uani 1 1 d . . . . .
C00R C 0.6159(2) -0.0293(4) 0.5484(2) 0.0409(11) Uani 1 1 d . . . . .
C00S C 0.4166(2) 0.3588(5) 0.3725(3) 0.0542(13) Uani 1 1 d . . . . .
H00S H 0.385806 0.305179 0.382108 0.065 Uiso 1 1 calc R U . . .
C00T C 0.7335(2) 0.6880(4) 0.3693(3) 0.0481(12) Uani 1 1 d . . . . .
C00U C 0.7132(2) 0.1843(5) 0.4157(3) 0.0626(15) Uani 1 1 d . . . . .
H00U H 0.689321 0.185693 0.378777 0.075 Uiso 1 1 calc R U . . .
C00V C 0.5825(3) -0.1006(5) 0.6552(3) 0.0603(15) Uani 1 1 d . . . . .
H00V H 0.561073 -0.085235 0.693273 0.072 Uiso 1 1 calc R U . . .
C00W C 0.3821(3) 0.1423(5) 0.5498(3) 0.0652(16) Uani 1 1 d . . . . .
H00W H 0.396986 0.059195 0.544468 0.078 Uiso 1 1 calc R U . . .
C00X C 0.5119(2) 0.4232(4) 0.3924(2) 0.0492(13) Uani 1 1 d . . . . .
H00X H 0.546220 0.413840 0.415029 0.059 Uiso 1 1 calc R U . . .
C00Y C 0.7961(2) 0.8728(5) 0.3780(3) 0.0667(16) Uani 1 1 d . . . . .
H00Y H 0.815852 0.931948 0.404282 0.080 Uiso 1 1 calc R U . . .
C00Z C 0.5839(2) -0.0097(4) 0.6050(2) 0.0492(13) Uani 1 1 d . . . . .
H00Z H 0.562917 0.066486 0.609395 0.059 Uiso 1 1 calc R U . . .
C010 C 0.6479(2) -0.1444(4) 0.5437(3) 0.0544(14) Uani 1 1 d . . . . .
H010 H 0.670962 -0.159106 0.506889 0.065 Uiso 1 1 calc R U . . .
C011 C 0.6129(3) -0.2141(5) 0.6488(3) 0.0656(16) Uani 1 1 d . . . . .
H011 H 0.611362 -0.276304 0.682220 0.079 Uiso 1 1 calc R U . . .
C012 C 0.4802(2) 0.3642(4) 0.6344(2) 0.0405(11) Uani 1 1 d . . . . .
C013 C 0.4633(2) 0.0677(4) 0.4331(2) 0.0414(11) Uani 1 1 d . . . . .
C014 C 0.7849(2) 0.1775(5) 0.5230(5) 0.0781(17) Uani 1 1 d . . . . .
H014 H 0.809332 0.173938 0.559366 0.094 Uiso 1 1 calc R U . . .
C015 C 0.4764(2) -0.0552(4) 0.4636(3) 0.0509(13) Uani 1 1 d . . . . .
H015 H 0.490946 -0.067718 0.506089 0.061 Uiso 1 1 calc R U . . .
C016 C 0.6010(2) 0.0263(4) 0.4065(2) 0.0446(11) Uani 1 1 d . . . . .
C017 C 0.7640(2) 0.7765(4) 0.4072(3) 0.0556(14) Uani 1 1 d . . . . .
H017 H 0.762642 0.770650 0.453243 0.067 Uiso 1 1 calc R U . . .
C018 C 0.4510(2) 0.4513(5) 0.6728(3) 0.0533(13) Uani 1 1 d . . . . .
C019 C 0.4631(3) -0.1527(5) 0.4175(4) 0.0699(18) Uani 1 1 d . . . . .
H019 H 0.467607 -0.241469 0.424380 0.084 Uiso 1 1 calc R U . . .
C01A C 0.5821(2) 0.1003(5) 0.3513(3) 0.0520(13) Uani 1 1 d . . . . .
H01A H 0.577889 0.190141 0.350807 0.062 Uiso 1 1 calc R U . . .
C01B C 0.6013(2) -0.1067(5) 0.3852(3) 0.0567(14) Uani 1 1 d . . . . .
H01B H 0.611962 -0.178122 0.410580 0.068 Uiso 1 1 calc R U . . .
C01C C 0.7425(3) 0.3975(5) 0.6884(3) 0.0694(17) Uani 1 1 d . . . . .
H01C H 0.734393 0.482768 0.676375 0.083 Uiso 1 1 calc R U . . .
C01D C 0.4550(2) 0.5817(5) 0.6592(3) 0.0611(15) Uani 1 1 d . . . . .
C01E C 0.6450(3) -0.2357(4) 0.5940(3) 0.0637(16) Uani 1 1 d . . . . .
H01E H 0.665329 -0.312865 0.590178 0.076 Uiso 1 1 calc R U . . .
C01F C 0.5827(3) -0.1093(6) 0.3191(3) 0.0680(17) Uani 1 1 d . . . . .
H01F H 0.578868 -0.183741 0.293310 0.082 Uiso 1 1 calc R U . . .
C01G C 0.4421(2) 0.0410(5) 0.3684(3) 0.0545(14) Uani 1 1 d . . . . .
H01G H 0.430469 0.102439 0.337440 0.065 Uiso 1 1 calc R U . . .
C01H C 0.4847(2) 0.6204(4) 0.6053(3) 0.0583(15) Uani 1 1 d . . . . .
C01I C 0.5708(3) 0.0176(6) 0.2978(3) 0.0688(17) Uani 1 1 d . . . . .
H01I H 0.557749 0.042080 0.256015 0.083 Uiso 1 1 calc R U . . .
C01J C 0.3355(3) 0.3862(7) 0.5644(3) 0.0716(17) Uani 1 1 d . . . . .
H01J H 0.320024 0.468911 0.568979 0.086 Uiso 1 1 calc R U . . .
C01K C 0.4110(3) 0.4532(6) 0.3247(3) 0.0701(18) Uani 1 1 d . . . . .
H01K H 0.376883 0.462187 0.301653 0.084 Uiso 1 1 calc R U . . .
C01L C 0.7961(3) 0.3643(7) 0.7096(4) 0.090(2) Uani 1 1 d . . . . .
H01L H 0.824311 0.427439 0.712410 0.107 Uiso 1 1 calc R U . . .
C01M C 0.7363(3) 0.7027(6) 0.3008(3) 0.078(2) Uani 1 1 d . . . . .
H01M H 0.715445 0.647153 0.273655 0.093 Uiso 1 1 calc R U . . .
C01N C 0.7991(3) 0.8814(6) 0.3109(4) 0.085(2) Uani 1 1 d . . . . .
H01N H 0.821632 0.944914 0.291250 0.102 Uiso 1 1 calc R U . . .
C01O C 0.4419(2) -0.0955(5) 0.3594(4) 0.0696(18) Uani 1 1 d . . . . .
H01O H 0.429887 -0.139367 0.321511 0.083 Uiso 1 1 calc R U . . .
C01P C 0.5064(3) 0.5198(5) 0.3441(3) 0.0658(16) Uani 1 1 d . . . . .
H01P H 0.536879 0.574265 0.334417 0.079 Uiso 1 1 calc R U . . .
C01Q C 0.7672(3) 0.1447(6) 0.7227(3) 0.0759(19) Uani 1 1 d . . . . .
H01Q H 0.775699 0.059148 0.733759 0.091 Uiso 1 1 calc R U . . .
C01R C 0.8083(3) 0.2376(7) 0.7267(3) 0.085(2) Uani 1 1 d . . . . .
H01R H 0.844685 0.215670 0.741022 0.102 Uiso 1 1 calc R U . . .
C01S C 0.8040(3) 0.2250(6) 0.4631(5) 0.088(2) Uani 1 1 d . . . . .
H01S H 0.841194 0.255506 0.459094 0.106 Uiso 1 1 calc R U . . .
C01T C 0.4557(3) 0.5338(5) 0.3110(3) 0.0726(19) Uani 1 1 d . . . . .
H01T H 0.451775 0.598537 0.279129 0.087 Uiso 1 1 calc R U . . .
C01U C 0.7693(3) 0.7979(8) 0.2726(4) 0.095(2) Uani 1 1 d . . . . .
H01U H 0.771147 0.805032 0.226643 0.114 Uiso 1 1 calc R U . . .
C01V C 0.3335(3) 0.1614(7) 0.5889(4) 0.086(2) Uani 1 1 d . . . . .
H01V H 0.316415 0.091548 0.610384 0.104 Uiso 1 1 calc R U . . .
C01W C 0.3110(3) 0.2846(8) 0.5954(4) 0.086(2) Uani 1 1 d . . . . .
H01W H 0.278746 0.297541 0.621331 0.104 Uiso 1 1 calc R U . . .
C01X C 0.7687(3) 0.2273(6) 0.4103(4) 0.082(2) Uani 1 1 d . . . . .
H01X H 0.781924 0.258186 0.369715 0.098 Uiso 1 1 calc R U . . .

loop_
_atom_site_aniso_label
_atom_site_aniso_U_11
_atom_site_aniso_U_22
_atom_site_aniso_U_33
_atom_site_aniso_U_23
_atom_site_aniso_U_13
_atom_site_aniso_U_12
Pd01 0.03138(16) 0.03075(13) 0.03302(14) 0.00111(19) 0.00209(18) 0.00043(12)
Fe02 0.0471(5) 0.0446(4) 0.0512(4) -0.0100(3) 0.0029(4) -0.0036(3)
S003 0.0388(7) 0.0398(6) 0.0350(6) 0.0016(5) -0.0006(5) -0.0001(5)
P004 0.0338(7) 0.0355(6) 0.0376(6) 0.0017(5) 0.0009(5) -0.0024(5)
P005 0.0359(7) 0.0381(6) 0.0430(7) -0.0024(5) 0.0050(6) 0.0029(5)
F006 0.068(2) 0.0442(13) 0.072(2) 0.0125(15) 0.0030(17) -0.0049(13)
F007 0.0480(19) 0.0558(16) 0.0539(17) 0.0112(13) 0.0065(14) -0.0013(13)
O008 0.063(2) 0.0426(16) 0.0419(19) -0.0049(15) 0.0022(17) 0.0067(16)
O009 0.038(2) 0.0510(17) 0.0423(18) 0.0064(14) 0.0029(15) -0.0048(15)
F00A 0.057(2) 0.115(3) 0.058(2) -0.0126(19) 0.0191(18) 0.004(2)
N00B 0.034(2) 0.0380(18) 0.0322(19) 0.0022(16) 0.0008(16) -0.0060(16)
N00C 0.034(2) 0.037(2) 0.043(2) 0.0010(16) 0.0021(18) -0.0032(16)
F00D 0.086(3) 0.0359(16) 0.152(4) -0.0064(18) -0.003(2) 0.0088(15)
C00E 0.034(3) 0.038(2) 0.039(3) -0.0021(19) -0.004(2) 0.0043(19)
C00F 0.041(3) 0.044(2) 0.044(3) 0.001(2) 0.004(2) -0.002(2)
F00G 0.082(3) 0.092(2) 0.139(4) -0.057(3) 0.027(3) 0.020(2)
C00H 0.037(3) 0.044(2) 0.056(3) -0.010(2) 0.009(3) 0.001(2)
C00I 0.039(3) 0.043(2) 0.038(3) 0.000(2) 0.000(2) -0.003(2)
C00J 0.044(3) 0.041(3) 0.038(3) 0.001(2) -0.003(2) -0.001(2)
C00K 0.054(4) 0.052(3) 0.049(3) -0.002(2) 0.005(3) -0.010(2)
C00L 0.042(3) 0.062(3) 0.071(3) -0.002(4) 0.002(4) 0.006(2)
C00M 0.033(2) 0.057(3) 0.045(3) -0.002(2) -0.002(2) -0.005(2)
C00N 0.053(4) 0.056(3) 0.066(4) 0.018(3) -0.002(3) 0.000(3)
C00O 0.037(3) 0.061(3) 0.058(3) -0.011(3) 0.001(3) 0.007(2)
C00P 0.039(3) 0.037(2) 0.055(3) 0.002(2) -0.006(2) 0.002(2)
C00Q 0.038(3) 0.049(3) 0.042(3) 0.008(2) -0.007(2) 0.001(2)
C00R 0.038(3) 0.040(2) 0.044(3) -0.0007(19) 0.001(2) 0.0021(19)
C00S 0.056(4) 0.058(3) 0.049(3) 0.008(3) -0.016(3) -0.004(3)
C00T 0.044(3) 0.050(3) 0.051(3) 0.005(2) 0.009(3) 0.004(2)
C00U 0.046(4) 0.074(4) 0.068(4) -0.007(3) 0.011(3) -0.007(3)
C00V 0.073(4) 0.051(3) 0.057(3) 0.008(3) 0.009(3) 0.006(3)
C00W 0.057(4) 0.068(3) 0.070(4) 0.000(3) 0.016(3) -0.011(3)
C00X 0.055(4) 0.053(3) 0.039(3) 0.006(2) -0.001(2) -0.006(2)
C00Y 0.049(4) 0.060(3) 0.092(5) 0.024(3) -0.001(3) -0.002(3)
C00Z 0.057(4) 0.038(2) 0.053(3) 0.003(2) 0.004(3) 0.008(2)
C010 0.053(3) 0.047(3) 0.063(4) -0.008(2) 0.001(3) 0.015(2)
C011 0.086(5) 0.048(3) 0.063(4) 0.010(3) -0.006(3) 0.006(3)
C012 0.032(3) 0.044(3) 0.046(3) -0.003(2) -0.003(2) 0.002(2)
C013 0.035(3) 0.043(2) 0.047(3) -0.003(2) 0.002(2) -0.004(2)
C014 0.044(4) 0.082(4) 0.108(5) -0.017(5) -0.012(4) 0.002(3)
C015 0.053(4) 0.041(3) 0.059(3) 0.000(2) 0.011(3) -0.007(2)
C016 0.042(3) 0.046(3) 0.046(3) -0.007(2) 0.004(2) 0.003(2)
C017 0.049(4) 0.055(3) 0.062(3) 0.011(3) 0.008(3) 0.005(2)
C018 0.036(3) 0.073(4) 0.051(3) -0.010(3) 0.000(3) 0.007(3)
C019 0.063(4) 0.046(3) 0.100(5) -0.013(3) 0.017(4) -0.010(3)
C01A 0.051(4) 0.055(3) 0.050(3) -0.004(2) 0.011(3) -0.008(2)
C01B 0.050(4) 0.056(3) 0.064(4) -0.020(3) 0.002(3) 0.009(2)
C01C 0.056(4) 0.056(3) 0.097(5) 0.013(3) -0.021(4) -0.009(3)
C01D 0.042(4) 0.061(3) 0.080(4) -0.031(3) 0.002(3) 0.013(3)
C01E 0.071(4) 0.040(3) 0.080(4) 0.000(3) -0.016(4) 0.018(3)
C01F 0.062(4) 0.078(4) 0.063(4) -0.031(3) 0.016(3) 0.001(3)
C01G 0.047(3) 0.054(3) 0.063(4) -0.014(3) -0.001(3) -0.003(2)
C01H 0.046(4) 0.037(3) 0.092(5) -0.008(3) -0.010(3) 0.008(2)
C01I 0.067(4) 0.095(5) 0.044(3) -0.010(3) 0.010(3) -0.008(3)
C01J 0.049(4) 0.091(4) 0.074(4) -0.029(4) -0.009(3) 0.012(3)
C01K 0.073(5) 0.082(4) 0.056(4) 0.009(3) -0.023(3) 0.004(4)
C01L 0.053(5) 0.096(5) 0.120(6) 0.023(4) -0.028(4) -0.014(4)
C01M 0.098(6) 0.086(4) 0.049(4) 0.015(3) 0.006(3) -0.021(4)
C01N 0.056(5) 0.090(5) 0.110(6) 0.057(4) 0.001(4) -0.011(4)
C01O 0.048(4) 0.067(4) 0.093(5) -0.033(3) -0.003(3) -0.015(3)
C01P 0.079(5) 0.064(3) 0.055(3) 0.015(3) 0.001(3) -0.021(3)
C01Q 0.055(4) 0.082(4) 0.091(5) 0.040(4) -0.003(4) 0.014(3)
C01R 0.042(4) 0.116(5) 0.096(5) 0.040(4) -0.014(3) -0.001(4)
C01S 0.038(4) 0.085(5) 0.142(7) -0.020(5) 0.011(5) -0.012(3)
C01T 0.103(6) 0.062(4) 0.053(4) 0.019(3) -0.018(4) 0.003(4)
C01U 0.101(7) 0.124(6) 0.060(4) 0.040(4) 0.008(4) -0.024(5)
C01V 0.070(5) 0.108(5) 0.081(5) 0.005(4) 0.027(4) -0.028(4)
C01W 0.054(5) 0.125(6) 0.080(5) -0.030(4) 0.021(4) -0.004(4)
C01X 0.058(5) 0.089(4) 0.099(5) -0.008(4) 0.032(4) -0.017(3)

loop_
_atom_type_symbol
_atom_type_description
_atom_type_scat_dispersion_real
_atom_type_scat_dispersion_imag
_atom_type_scat_source
C C 0.0033 0.0016 'International Tables Vol C Tables 4.2.6.8 and 6.1.1.4'
H H 0.0000 0.0000 'International Tables Vol C Tables 4.2.6.8 and 6.1.1.4'
F F 0.0171 0.0103 'International Tables Vol C Tables 4.2.6.8 and 6.1.1.4'
Fe Fe 0.3463 0.8444 'International Tables Vol C Tables 4.2.6.8 and 6.1.1.4'
N N 0.0061 0.0033 'International Tables Vol C Tables 4.2.6.8 and 6.1.1.4'
O O 0.0106 0.0060 'International Tables Vol C Tables 4.2.6.8 and 6.1.1.4'
P P 0.1023 0.0942 'International Tables Vol C Tables 4.2.6.8 and 6.1.1.4'
Pd Pd -0.9988 1.0072 'International Tables Vol C Tables 4.2.6.8 and 6.1.1.4'
S S 0.1246 0.1234 'International Tables Vol C Tables 4.2.6.8 and 6.1.1.4'

loop_
_exptl_crystal_face_index_h
_exptl_crystal_face_index_k
_exptl_crystal_face_index_l
_exptl_crystal_face_perp_dist
-4 -3 -28 0.1529
-5 1 -2 0.0939
5 -1 -2 0.1075
-3 -3 5 0.0457
4 4 -5 0.0390
-5 1 0 0.0986
5 -1 0 0.0986
4 3 28 0.0835

loop_
_geom_angle_atom_site_label_1
_geom_angle_atom_site_label_2
_geom_angle_atom_site_label_3
_geom_angle
_geom_angle_site_symmetry_1
_geom_angle_site_symmetry_3
_geom_angle_publ_flag
P004 Pd01 P005 101.17(4) . . ?
N00B Pd01 P004 171.05(9) . . ?
N00B Pd01 P005 86.22(10) . . ?
C00E Pd01 P004 85.58(13) . . ?
C00E Pd01 P005 170.84(13) . . ?
C00E Pd01 N00B 87.65(16) . . ?
C013 Fe02 C015 41.80(18) . . ?
C013 Fe02 C019 68.9(2) . . ?
C013 Fe02 C01B 142.7(2) . . ?
C013 Fe02 C01F 174.7(2) . . ?
C013 Fe02 C01G 41.3(2) . . ?
C013 Fe02 C01I 134.7(2) . . ?
C013 Fe02 C01O 69.0(2) . . ?
C015 Fe02 C019 40.3(2) . . ?
C015 Fe02 C01B 112.4(2) . . ?
C015 Fe02 C01F 143.5(2) . . ?
C015 Fe02 C01I 174.7(2) . . ?
C015 Fe02 C01O 68.2(3) . . ?
C016 Fe02 C013 110.85(19) . . ?
C016 Fe02 C015 107.6(2) . . ?
C016 Fe02 C019 134.3(2) . . ?
C016 Fe02 C01A 41.42(19) . . ?
C016 Fe02 C01B 41.63(18) . . ?
C016 Fe02 C01F 68.6(2) . . ?
C016 Fe02 C01G 142.48(18) . . ?
C016 Fe02 C01I 69.1(2) . . ?
C016 Fe02 C01O 174.3(2) . . ?
C019 Fe02 C01F 115.5(2) . . ?
C019 Fe02 C01I 144.9(2) . . ?
C019 Fe02 C01O 40.0(2) . . ?
C01A Fe02 C013 108.42(19) . . ?
C01A Fe02 C015 134.6(2) . . ?
C01A Fe02 C019 174.5(3) . . ?
C01A Fe02 C01B 68.8(2) . . ?
C01A Fe02 C01F 67.5(2) . . ?
C01A Fe02 C01G 113.1(2) . . ?
C01A Fe02 C01I 40.3(2) . . ?
C01A Fe02 C01O 144.3(3) . . ?
C01B Fe02 C019 110.2(2) . . ?
C01B Fe02 C01F 40.1(2) . . ?
C01B Fe02 C01I 68.2(2) . . ?
C01B Fe02 C01O 135.4(2) . . ?
C01F Fe02 C01I 40.0(2) . . ?
C01G Fe02 C015 69.4(2) . . ?
C01G Fe02 C019 68.3(2) . . ?
C01G Fe02 C01B 175.5(2) . . ?
C01G Fe02 C01F 136.2(2) . . ?
C01G Fe02 C01I 110.4(2) . . ?
C01G Fe02 C01O 40.8(2) . . ?
C01O Fe02 C01F 112.1(2) . . ?
C01O Fe02 C01I 115.3(3) . . ?
O008 S003 O009 118.0(2) . . ?
O008 S003 N00B 112.04(18) . . ?
O008 S003 C00Q 106.3(2) . . ?
O009 S003 N00B 106.42(18) . . ?
O009 S003 C00Q 107.3(2) . . ?
N00B S003 C00Q 106.1(2) . . ?
C00J P004 Pd01 108.34(16) . . ?
C00J P004 C00M 102.6(2) . . ?
C00M P004 Pd01 116.65(18) . . ?
C013 P004 Pd01 119.86(16) . . ?
C013 P004 C00J 105.3(2) . . ?
C013 P004 C00M 102.3(2) . . ?
C00H P005 Pd01 116.14(14) . . ?
C00R P005 Pd01 104.93(15) . . ?
C00R P005 C00H 105.0(2) . . ?
C016 P005 Pd01 119.35(16) . . ?
C016 P005 C00H 101.9(2) . . ?
C016 P005 C00R 108.5(2) . . ?
S003 N00B Pd01 121.03(19) . . ?
N00C N00B Pd01 123.3(3) . . ?
N00C N00B S003 107.8(3) . . ?
C00I N00C N00B 118.3(4) . . ?
C00P C00E Pd01 124.3(4) . . ?
C012 C00E Pd01 120.2(3) . . ?
C012 C00E C00P 115.3(4) . . ?
C00I C00F H00F 117.6 . . ?
C00K C00F H00F 117.6 . . ?
C00K C00F C00I 124.9(5) . . ?
C00L C00H P005 121.4(4) . . ?
C00L C00H C00U 118.4(5) . . ?
C00U C00H P005 120.1(4) . . ?
N00C C00I C00F 119.9(5) . . ?
N00C C00I H00I 120.0 . . ?
C00F C00I H00I 120.0 . . ?
C00S C00J P004 121.7(4) . . ?
C00X C00J P004 119.6(4) . . ?
C00X C00J C00S 118.5(5) . . ?
C00F C00K H00K 117.1 . . ?
C00F C00K C00T 125.8(5) . . ?
C00T C00K H00K 117.1 . . ?
C00H C00L H00L 119.3 . . ?
C00H C00L C014 121.3(7) . . ?
C014 C00L H00L 119.3 . . ?
C00O C00M P004 119.9(4) . . ?
C00W C00M P004 120.6(4) . . ?
C00W C00M C00O 119.5(5) . . ?
C00Q C00N H00N 120.1 . . ?
C00Q C00N C01Q 119.8(5) . . ?
C01Q C00N H00N 120.1 . . ?
C00M C00O H00O 119.9 . . ?
C01J C00O C00M 120.2(5) . . ?
C01J C00O H00O 119.9 . . ?
F006 C00P C00E 120.6(4) . . ?
F006 C00P C01H 117.3(4) . . ?
C01H C00P C00E 122.2(5) . . ?
C00N C00Q S003 120.5(4) . . ?
C00N C00Q C01C 120.4(5) . . ?
C01C C00Q S003 119.1(4) . . ?
C00Z C00R P005 118.6(3) . . ?
C00Z C00R C010 118.0(4) . . ?
C010 C00R P005 123.4(4) . . ?
C00J C00S H00S 119.4 . . ?
C01K C00S C00J 121.2(5) . . ?
C01K C00S H00S 119.4 . . ?
C017 C00T C00K 122.7(5) . . ?
C017 C00T C01M 116.8(5) . . ?
C01M C00T C00K 120.4(5) . . ?
C00H C00U H00U 120.0 . . ?
C01X C00U C00H 119.9(6) . . ?
C01X C00U H00U 120.0 . . ?
C00Z C00V H00V 120.1 . . ?
C011 C00V H00V 120.1 . . ?
C011 C00V C00Z 119.7(5) . . ?
C00M C00W H00W 120.0 . . ?
C00M C00W C01V 120.0(6) . . ?
C01V C00W H00W 120.0 . . ?
C00J C00X H00X 119.7 . . ?
C00J C00X C01P 120.5(5) . . ?
C01P C00X H00X 119.7 . . ?
C017 C00Y H00Y 120.0 . . ?
C01N C00Y H00Y 120.0 . . ?
C01N C00Y C017 120.0(6) . . ?
C00R C00Z H00Z 119.3 . . ?
C00V C00Z C00R 121.3(4) . . ?
C00V C00Z H00Z 119.3 . . ?
C00R C010 H010 120.1 . . ?
C01E C010 C00R 119.8(5) . . ?
C01E C010 H010 120.1 . . ?
C00V C011 H011 119.8 . . ?
C01E C011 C00V 120.3(5) . . ?
C01E C011 H011 119.8 . . ?
F007 C012 C00E 120.2(4) . . ?
F007 C012 C018 116.7(4) . . ?
C018 C012 C00E 123.1(4) . . ?
P004 C013 Fe02 124.7(3) . . ?
C015 C013 Fe02 69.8(3) . . ?
C015 C013 P004 124.2(4) . . ?
C01G C013 Fe02 69.7(3) . . ?
C01G C013 P004 128.6(4) . . ?
C01G C013 C015 107.2(4) . . ?
C00L C014 H014 120.2 . . ?
C00L C014 C01S 119.7(7) . . ?
C01S C014 H014 120.2 . . ?
Fe02 C015 H015 126.4 . . ?
C013 C015 Fe02 68.4(3) . . ?
C013 C015 H015 126.3 . . ?
C019 C015 Fe02 70.5(3) . . ?
C019 C015 C013 107.4(5) . . ?
C019 C015 H015 126.3 . . ?
P005 C016 Fe02 123.3(3) . . ?
C01A C016 Fe02 69.3(3) . . ?
C01A C016 P005 122.9(3) . . ?
C01A C016 C01B 106.3(4) . . ?
C01B C016 Fe02 70.2(3) . . ?
C01B C016 P005 130.8(4) . . ?
C00T C017 H017 119.3 . . ?
C00Y C017 C00T 121.3(5) . . ?
C00Y C017 H017 119.3 . . ?
F00A C018 C012 121.0(5) . . ?
F00A C018 C01D 119.5(5) . . ?
C012 C018 C01D 119.6(5) . . ?
Fe02 C019 H019 126.8 . . ?
C015 C019 Fe02 69.2(3) . . ?
C015 C019 H019 125.3 . . ?
C01O C019 Fe02 70.3(3) . . ?
C01O C019 C015 109.3(5) . . ?
C01O C019 H019 125.3 . . ?
Fe02 C01A H01A 125.4 . . ?
C016 C01A Fe02 69.2(3) . . ?
C016 C01A H01A 125.2 . . ?
C01I C01A Fe02 71.7(3) . . ?
C01I C01A C016 109.6(5) . . ?
C01I C01A H01A 125.2 . . ?
Fe02 C01B H01B 126.4 . . ?
C016 C01B Fe02 68.2(3) . . ?
C016 C01B H01B 126.2 . . ?
C01F C01B Fe02 70.7(3) . . ?
C01F C01B C016 107.5(5) . . ?
C01F C01B H01B 126.2 . . ?
C00Q C01C H01C 120.3 . . ?
C01L C01C C00Q 119.3(5) . . ?
C01L C01C H01C 120.3 . . ?
F00G C01D C018 120.0(6) . . ?
F00G C01D C01H 121.0(5) . . ?
C01H C01D C018 119.0(5) . . ?
C010 C01E H01E 119.6 . . ?
C011 C01E C010 120.8(5) . . ?
C011 C01E H01E 119.6 . . ?
Fe02 C01F H01F 127.1 . . ?
C01B C01F Fe02 69.2(3) . . ?
C01B C01F H01F 125.2 . . ?
C01B C01F C01I 109.6(5) . . ?
C01I C01F Fe02 70.1(3) . . ?
C01I C01F H01F 125.2 . . ?
Fe02 C01G H01G 125.8 . . ?
C013 C01G Fe02 68.9(3) . . ?
C013 C01G H01G 125.9 . . ?
C01O C01G Fe02 70.9(3) . . ?
C01O C01G C013 108.1(5) . . ?
C01O C01G H01G 125.9 . . ?
F00D C01H C00P 119.9(5) . . ?
C01D C01H F00D 119.3(5) . . ?
C01D C01H C00P 120.8(5) . . ?
Fe02 C01I H01I 127.2 . . ?
C01A C01I Fe02 68.0(3) . . ?
C01A C01I C01F 107.1(5) . . ?
C01A C01I H01I 126.5 . . ?
C01F C01I Fe02 69.9(3) . . ?
C01F C01I H01I 126.5 . . ?
C00O C01J H01J 119.9 . . ?
C01W C01J C00O 120.1(6) . . ?
C01W C01J H01J 119.9 . . ?
C00S C01K H01K 120.1 . . ?
C01T C01K C00S 119.8(6) . . ?
C01T C01K H01K 120.1 . . ?
C01C C01L H01L 119.9 . . ?
C01C C01L C01R 120.3(6) . . ?
C01R C01L H01L 119.9 . . ?
C00T C01M H01M 119.5 . . ?
C01U C01M C00T 121.0(6) . . ?
C01U C01M H01M 119.5 . . ?
C00Y C01N H01N 119.9 . . ?
C01U C01N C00Y 120.1(6) . . ?
C01U C01N H01N 119.9 . . ?
Fe02 C01O H01O 127.4 . . ?
C019 C01O Fe02 69.7(3) . . ?
C019 C01O C01G 107.9(5) . . ?
C019 C01O H01O 126.0 . . ?
C01G C01O Fe02 68.4(3) . . ?
C01G C01O H01O 126.0 . . ?
C00X C01P H01P 120.2 . . ?
C01T C01P C00X 119.6(5) . . ?
C01T C01P H01P 120.2 . . ?
C00N C01Q H01Q 120.0 . . ?
C01R C01Q C00N 119.9(6) . . ?
C01R C01Q H01Q 120.0 . . ?
C01L C01R H01R 119.9 . . ?
C01Q C01R C01L 120.2(6) . . ?
C01Q C01R H01R 119.9 . . ?
C014 C01S H01S 120.1 . . ?
C01X C01S C014 119.8(6) . . ?
C01X C01S H01S 120.1 . . ?
C01K C01T C01P 120.3(5) . . ?
C01K C01T H01T 119.8 . . ?
C01P C01T H01T 119.8 . . ?
C01M C01U H01U 119.6 . . ?
C01N C01U C01M 120.7(6) . . ?
C01N C01U H01U 119.6 . . ?
C00W C01V H01V 120.2 . . ?
C01W C01V C00W 119.6(6) . . ?
C01W C01V H01V 120.2 . . ?
C01J C01W C01V 120.5(6) . . ?
C01J C01W H01W 119.7 . . ?
C01V C01W H01W 119.7 . . ?
C00U C01X H01X 119.6 . . ?
C01S C01X C00U 120.9(7) . . ?
C01S C01X H01X 119.6 . . ?

loop_
_geom_bond_atom_site_label_1
_geom_bond_atom_site_label_2
_geom_bond_distance
_geom_bond_site_symmetry_2
_geom_bond_publ_flag
Pd01 P004 2.3010(12) . ?
Pd01 P005 2.3698(12) . ?
Pd01 N00B 2.109(4) . ?
Pd01 C00E 2.048(4) . ?
Fe02 C013 2.008(5) . ?
Fe02 C015 2.027(5) . ?
Fe02 C016 2.004(5) . ?
Fe02 C019 2.044(6) . ?
Fe02 C01A 2.006(5) . ?
Fe02 C01B 2.032(5) . ?
Fe02 C01F 2.052(5) . ?
Fe02 C01G 2.018(5) . ?
Fe02 C01I 2.054(5) . ?
Fe02 C01O 2.051(6) . ?
S003 O008 1.431(3) . ?
S003 O009 1.435(3) . ?
S003 N00B 1.628(4) . ?
S003 C00Q 1.763(5) . ?
P004 C00J 1.813(5) . ?
P004 C00M 1.844(5) . ?
P004 C013 1.806(4) . ?
P005 C00H 1.832(5) . ?
P005 C00R 1.814(4) . ?
P005 C016 1.802(5) . ?
F006 C00P 1.345(6) . ?
F007 C012 1.349(5) . ?
F00A C018 1.352(6) . ?
N00B N00C 1.380(5) . ?
N00C C00I 1.281(5) . ?
F00D C01H 1.361(5) . ?
C00E C00P 1.381(6) . ?
C00E C012 1.380(6) . ?
C00F H00F 0.9300 . ?
C00F C00I 1.430(6) . ?
C00F C00K 1.337(6) . ?
F00G C01D 1.342(6) . ?
C00H C00L 1.363(7) . ?
C00H C00U 1.392(7) . ?
C00I H00I 0.9300 . ?
C00J C00S 1.383(7) . ?
C00J C00X 1.370(6) . ?
C00K H00K 0.9300 . ?
C00K C00T 1.464(6) . ?
C00L H00L 0.9300 . ?
C00L C014 1.376(7) . ?
C00M C00O 1.389(6) . ?
C00M C00W 1.358(7) . ?
C00N H00N 0.9300 . ?
C00N C00Q 1.366(6) . ?
C00N C01Q 1.386(7) . ?
C00O H00O 0.9300 . ?
C00O C01J 1.385(8) . ?
C00P C01H 1.374(7) . ?
C00Q C01C 1.383(7) . ?
C00R C00Z 1.380(6) . ?
C00R C010 1.406(6) . ?
C00S H00S 0.9300 . ?
C00S C01K 1.375(7) . ?
C00T C017 1.387(7) . ?
C00T C01M 1.388(7) . ?
C00U H00U 0.9300 . ?
C00U C01X 1.380(8) . ?
C00V H00V 0.9300 . ?
C00V C00Z 1.378(7) . ?
C00V C011 1.375(7) . ?
C00W H00W 0.9300 . ?
C00W C01V 1.401(8) . ?
C00X H00X 0.9300 . ?
C00X C01P 1.397(7) . ?
C00Y H00Y 0.9300 . ?
C00Y C017 1.379(7) . ?
C00Y C01N 1.355(9) . ?
C00Z H00Z 0.9300 . ?
C010 H010 0.9300 . ?
C010 C01E 1.384(7) . ?
C011 H011 0.9300 . ?
C011 C01E 1.354(8) . ?
C012 C018 1.367(6) . ?
C013 C015 1.439(6) . ?
C013 C01G 1.421(7) . ?
C014 H014 0.9300 . ?
C014 C01S 1.377(10) . ?
C015 H015 0.9300 . ?
C015 C019 1.403(7) . ?
C016 C01A 1.418(7) . ?
C016 C01B 1.435(6) . ?
C017 H017 0.9300 . ?
C018 C01D 1.374(7) . ?
C019 H019 0.9300 . ?
C019 C01O 1.401(8) . ?
C01A H01A 0.9300 . ?
C01A C01I 1.399(7) . ?
C01B H01B 0.9300 . ?
C01B C01F 1.400(8) . ?
C01C H01C 0.9300 . ?
C01C C01L 1.370(8) . ?
C01D C01H 1.349(8) . ?
C01E H01E 0.9300 . ?
C01F H01F 0.9300 . ?
C01F C01I 1.403(8) . ?
C01G H01G 0.9300 . ?
C01G C01O 1.417(7) . ?
C01I H01I 0.9300 . ?
C01J H01J 0.9300 . ?
C01J C01W 1.347(9) . ?
C01K H01K 0.9300 . ?
C01K C01T 1.365(8) . ?
C01L H01L 0.9300 . ?
C01L C01R 1.379(8) . ?
C01M H01M 0.9300 . ?
C01M C01U 1.372(8) . ?
C01N H01N 0.9300 . ?
C01N C01U 1.349(10) . ?
C01O H01O 0.9300 . ?
C01P H01P 0.9300 . ?
C01P C01T 1.369(8) . ?
C01Q H01Q 0.9300 . ?
C01Q C01R 1.360(8) . ?
C01R H01R 0.9300 . ?
C01S H01S 0.9300 . ?
C01S C01X 1.349(10) . ?
C01T H01T 0.9300 . ?
C01U H01U 0.9300 . ?
C01V H01V 0.9300 . ?
C01V C01W 1.379(9) . ?
C01W H01W 0.9300 . ?
C01X H01X 0.9300 . ?

loop_
_geom_torsion_atom_site_label_1
_geom_torsion_atom_site_label_2
_geom_torsion_atom_site_label_3
_geom_torsion_atom_site_label_4
_geom_torsion
_geom_torsion_site_symmetry_1
_geom_torsion_site_symmetry_2
_geom_torsion_site_symmetry_3
_geom_torsion_site_symmetry_4
_geom_torsion_publ_flag
Pd01 P004 C00J C00S -167.3(4) . . . . ?
Pd01 P004 C00J C00X 8.6(4) . . . . ?
Pd01 P004 C00M C00O 83.6(5) . . . . ?
Pd01 P004 C00M C00W -95.2(5) . . . . ?
Pd01 P004 C013 Fe02 -43.3(3) . . . . ?
Pd01 P004 C013 C015 44.6(5) . . . . ?
Pd01 P004 C013 C01G -134.1(4) . . . . ?
Pd01 P005 C00H C00L 81.0(4) . . . . ?
Pd01 P005 C00H C00U -94.1(4) . . . . ?
Pd01 P005 C00R C00Z -0.5(4) . . . . ?
Pd01 P005 C00R C010 -177.2(4) . . . . ?
Pd01 P005 C016 Fe02 -44.9(3) . . . . ?
Pd01 P005 C016 C01A 40.6(5) . . . . ?
Pd01 P005 C016 C01B -136.7(4) . . . . ?
Pd01 N00B N00C C00I -14.6(5) . . . . ?
Pd01 C00E C00P F006 4.5(6) . . . . ?
Pd01 C00E C00P C01H -175.7(4) . . . . ?
Pd01 C00E C012 F007 -6.5(6) . . . . ?
Pd01 C00E C012 C018 176.4(4) . . . . ?
Fe02 C013 C015 C019 -60.0(4) . . . . ?
Fe02 C013 C01G C01O 60.3(4) . . . . ?
Fe02 C015 C019 C01O -58.9(4) . . . . ?
Fe02 C016 C01A C01I -60.6(4) . . . . ?
Fe02 C016 C01B C01F 60.0(4) . . . . ?
Fe02 C019 C01O C01G -57.8(4) . . . . ?
Fe02 C01A C01I C01F -59.3(4) . . . . ?
Fe02 C01B C01F C01I 58.6(4) . . . . ?
Fe02 C01F C01I C01A 58.0(4) . . . . ?
Fe02 C01G C01O C019 58.7(4) . . . . ?
S003 N00B N00C C00I -163.9(4) . . . . ?
S003 C00Q C01C C01L 178.8(5) . . . . ?
P004 C00J C00S C01K 176.9(4) . . . . ?
P004 C00J C00X C01P -176.6(4) . . . . ?
P004 C00M C00O C01J -176.1(4) . . . . ?
P004 C00M C00W C01V 176.1(5) . . . . ?
P004 C013 C015 Fe02 -118.9(4) . . . . ?
P004 C013 C015 C019 -178.9(4) . . . . ?
P004 C013 C01G Fe02 118.8(4) . . . . ?
P004 C013 C01G C01O 179.1(4) . . . . ?
P005 C00H C00L C014 -174.0(4) . . . . ?
P005 C00H C00U C01X 173.7(4) . . . . ?
P005 C00R C00Z C00V -177.9(4) . . . . ?
P005 C00R C010 C01E 179.0(4) . . . . ?
P005 C016 C01A Fe02 -117.0(4) . . . . ?
P005 C016 C01A C01I -177.6(4) . . . . ?
P005 C016 C01B Fe02 117.4(5) . . . . ?
P005 C016 C01B C01F 177.4(4) . . . . ?
F006 C00P C01H F00D 2.2(7) . . . . ?
F006 C00P C01H C01D -178.2(5) . . . . ?
F007 C012 C018 F00A 0.2(7) . . . . ?
F007 C012 C018 C01D 179.9(5) . . . . ?
O008 S003 N00B Pd01 -101.0(2) . . . . ?
O008 S003 N00B N00C 49.0(3) . . . . ?
O008 S003 C00Q C00N 149.0(4) . . . . ?
O008 S003 C00Q C01C -30.2(5) . . . . ?
O009 S003 N00B Pd01 29.3(3) . . . . ?
O009 S003 N00B N00C 179.4(3) . . . . ?
O009 S003 C00Q C00N 21.8(5) . . . . ?
O009 S003 C00Q C01C -157.3(4) . . . . ?
F00A C018 C01D F00G 2.6(8) . . . . ?
F00A C018 C01D C01H -176.0(5) . . . . ?
N00B S003 C00Q C00N -91.6(4) . . . . ?
N00B S003 C00Q C01C 89.2(5) . . . . ?
N00B N00C C00I C00F 179.4(4) . . . . ?
C00E C00P C01H F00D -177.6(5) . . . . ?
C00E C00P C01H C01D 2.0(8) . . . . ?
C00E C012 C018 F00A 177.4(5) . . . . ?
C00E C012 C018 C01D -3.0(8) . . . . ?
C00F C00K C00T C017 -13.6(8) . . . . ?
C00F C00K C00T C01M 167.6(6) . . . . ?
F00G C01D C01H F00D -2.8(9) . . . . ?
F00G C01D C01H C00P 177.6(5) . . . . ?
C00H P005 C00R C00Z 122.4(4) . . . . ?
C00H P005 C00R C010 -54.3(4) . . . . ?
C00H P005 C016 Fe02 -174.4(3) . . . . ?
C00H P005 C016 C01A -88.8(5) . . . . ?
C00H P005 C016 C01B 93.8(5) . . . . ?
C00H C00L C014 C01S 0.3(8) . . . . ?
C00H C00U C01X C01S 0.5(9) . . . . ?
C00I C00F C00K C00T 176.1(5) . . . . ?
C00J P004 C00M C00O -34.6(5) . . . . ?
C00J P004 C00M C00W 146.5(5) . . . . ?
C00J P004 C013 Fe02 78.9(3) . . . . ?
C00J P004 C013 C015 166.7(4) . . . . ?
C00J P004 C013 C01G -11.9(5) . . . . ?
C00J C00S C01K C01T -1.1(9) . . . . ?
C00J C00X C01P C01T 0.4(8) . . . . ?
C00K C00F C00I N00C -177.6(5) . . . . ?
C00K C00T C017 C00Y -179.8(5) . . . . ?
C00K C00T C01M C01U -179.1(6) . . . . ?
C00L C00H C00U C01X -1.6(8) . . . . ?
C00L C014 C01S C01X -1.4(9) . . . . ?
C00M P004 C00J C00S -43.4(4) . . . . ?
C00M P004 C00J C00X 132.6(4) . . . . ?
C00M P004 C013 Fe02 -174.2(3) . . . . ?
C00M P004 C013 C015 -86.3(4) . . . . ?
C00M P004 C013 C01G 95.0(5) . . . . ?
C00M C00O C01J C01W -1.2(9) . . . . ?
C00M C00W C01V C01W 1.4(10) . . . . ?
C00N C00Q C01C C01L -0.3(9) . . . . ?
C00N C01Q C01R C01L -0.8(11) . . . . ?
C00O C00M C00W C01V -2.8(9) . . . . ?
C00O C01J C01W C01V -0.1(10) . . . . ?
C00P C00E C012 F007 178.1(4) . . . . ?
C00P C00E C012 C018 1.0(7) . . . . ?
C00Q S003 N00B Pd01 143.4(2) . . . . ?
C00Q S003 N00B N00C -66.5(3) . . . . ?
C00Q C00N C01Q C01R 1.1(9) . . . . ?
C00Q C01C C01L C01R 0.6(11) . . . . ?
C00R P005 C00H C00L -34.4(4) . . . . ?
C00R P005 C00H C00U 150.5(4) . . . . ?
C00R P005 C016 Fe02 75.1(3) . . . . ?
C00R P005 C016 C01A 160.6(4) . . . . ?
C00R P005 C016 C01B -16.7(6) . . . . ?
C00R C010 C01E C011 -1.9(9) . . . . ?
C00S C00J C00X C01P -0.5(7) . . . . ?
C00S C01K C01T C01P 1.0(10) . . . . ?
C00T C01M C01U C01N -1.3(11) . . . . ?
C00U C00H C00L C014 1.2(7) . . . . ?
C00V C011 C01E C010 0.1(10) . . . . ?
C00W C00M C00O C01J 2.7(9) . . . . ?
C00W C01V C01W C01J 0.0(11) . . . . ?
C00X C00J C00S C01K 0.9(8) . . . . ?
C00X C01P C01T C01K -0.6(9) . . . . ?
C00Y C01N C01U C01M -0.7(11) . . . . ?
C00Z C00R C010 C01E 2.3(7) . . . . ?
C00Z C00V C011 C01E 1.3(9) . . . . ?
C010 C00R C00Z C00V -1.0(8) . . . . ?
C011 C00V C00Z C00R -0.8(9) . . . . ?
C012 C00E C00P F006 179.7(4) . . . . ?
C012 C00E C00P C01H -0.5(7) . . . . ?
C012 C018 C01D F00G -177.1(5) . . . . ?
C012 C018 C01D C01H 4.3(9) . . . . ?
C013 P004 C00J C00S 63.3(5) . . . . ?
C013 P004 C00J C00X -120.7(4) . . . . ?
C013 P004 C00M C00O -143.6(5) . . . . ?
C013 P004 C00M C00W 37.6(5) . . . . ?
C013 C015 C019 Fe02 58.6(3) . . . . ?
C013 C015 C019 C01O -0.3(6) . . . . ?
C013 C01G C01O Fe02 -59.1(4) . . . . ?
C013 C01G C01O C019 -0.4(7) . . . . ?
C014 C01S C01X C00U 1.0(10) . . . . ?
C015 C013 C01G Fe02 -60.0(3) . . . . ?
C015 C013 C01G C01O 0.3(6) . . . . ?
C015 C019 C01O Fe02 58.3(4) . . . . ?
C015 C019 C01O C01G 0.4(7) . . . . ?
C016 P005 C00H C00L -147.6(4) . . . . ?
C016 P005 C00H C00U 37.4(4) . . . . ?
C016 P005 C00R C00Z -129.2(4) . . . . ?
C016 P005 C00R C010 54.2(5) . . . . ?
C016 C01A C01I Fe02 59.1(4) . . . . ?
C016 C01A C01I C01F -0.2(6) . . . . ?
C016 C01B C01F Fe02 -58.4(4) . . . . ?
C016 C01B C01F C01I 0.1(7) . . . . ?
C017 C00T C01M C01U 2.1(9) . . . . ?
C017 C00Y C01N C01U 1.8(10) . . . . ?
C018 C01D C01H F00D 175.7(5) . . . . ?
C018 C01D C01H C00P -3.9(9) . . . . ?
C01A C016 C01B Fe02 -60.3(3) . . . . ?
C01A C016 C01B C01F -0.2(6) . . . . ?
C01B C016 C01A Fe02 60.8(3) . . . . ?
C01B C016 C01A C01I 0.3(6) . . . . ?
C01B C01F C01I Fe02 -58.0(4) . . . . ?
C01B C01F C01I C01A 0.0(7) . . . . ?
C01C C01L C01R C01Q 0.0(11) . . . . ?
C01G C013 C015 Fe02 60.0(3) . . . . ?
C01G C013 C015 C019 0.0(6) . . . . ?
C01M C00T C017 C00Y -1.1(8) . . . . ?
C01N C00Y C017 C00T -0.9(8) . . . . ?
C01Q C00N C00Q S003 -179.7(5) . . . . ?
C01Q C00N C00Q C01C -0.5(8) . . . . ?

loop_
_exptl_oxdiff_crystal_face_indexfrac_h
_exptl_oxdiff_crystal_face_indexfrac_k
_exptl_oxdiff_crystal_face_indexfrac_l
_exptl_oxdiff_crystal_face_x
_exptl_oxdiff_crystal_face_y
_exptl_oxdiff_crystal_face_z
-3.9984 -3.0003 -27.9949 0.3423 -0.0133 0.9551
-4.9989 0.9999 -1.9998 0.1799 -0.0049 0.0123
4.9991 -1.0000 -1.9994 -0.1328 0.0363 0.1167
-2.9997 -2.9996 4.9988 -0.0718 -0.2571 -0.1035
3.9995 3.9994 -4.9988 0.0761 0.3297 0.0843
-4.9990 0.9999 -0.0002 0.1563 -0.0206 -0.0522
4.9990 -0.9999 0.0002 -0.1563 0.0206 0.0522
3.9984 3.0003 27.9949 -0.3423 0.0133 -0.9551
